data_7206864
loop_
_publ_author_name
'Ren, Yuanhang'
'Du, Chengbo'
'Feng, Sujiao'
'Wang, Chunling'
'Kong, Zuping'
'Yue, Bin'
'He, Heyong'

_publ_section_title
;
 Three POM-based coordination polymers: hydrothermal synthesis,
 characterization, and catalytic activity in epoxidation of styrene
;
_journal_issue 23
_journal_name_full CrystEngComm
_journal_page_first 7143
_journal_paper_doi 10.1039/c1ce06037f
_journal_volume 13
_journal_year 2011
_chemical_formula_sum 'C72 H48 Cu4 N24 O49 Si W12'
_chemical_formula_weight 4521.79
_chemical_name_systematic
;
?
;
_space_group_IT_number 2
_symmetry_cell_setting triclinic
_symmetry_space_group_name_Hall '-P 1'
_symmetry_space_group_name_H-M 'P -1'
_atom_sites_solution_hydrogens geom
_atom_sites_solution_primary direct
_atom_sites_solution_secondary difmap
_audit_creation_method SHELXL-97
_cell_angle_alpha 106.194(5)
_cell_angle_beta 97.216(5)
_cell_angle_gamma 91.492(5)
_cell_formula_units_Z 1
_cell_length_a 11.861(4)
_cell_length_b 13.626(4)
_cell_length_c 17.618(6)
_cell_measurement_temperature 295(2)
_cell_volume 2707.2(15)
_computing_cell_refinement 'Bruker SMART'
_computing_data_collection 'Bruker SMART'
_computing_data_reduction 'Bruker SAINT'
_computing_molecular_graphics 'Bruker SHELXTL'
_computing_publication_material 'Bruker SHELXTL'
_computing_structure_refinement 'SHELXL-97 (Sheldrick, 1997)'
_computing_structure_solution 'SHELXS-97 (Sheldrick, 1990)'
_diffrn_ambient_temperature 295(2)
_diffrn_measured_fraction_theta_full 0.975
_diffrn_measured_fraction_theta_max 0.975
_diffrn_measurement_device_type 'CCD area detector'
_diffrn_measurement_method 'phi and omega scans'
_diffrn_radiation_monochromator graphite
_diffrn_radiation_source 'fine-focus sealed tube'
_diffrn_radiation_type MoK\a
_diffrn_radiation_wavelength 0.71073
_diffrn_reflns_av_R_equivalents 0.0602
_diffrn_reflns_av_sigmaI/netI 0.2509
_diffrn_reflns_limit_h_max 13
_diffrn_reflns_limit_h_min -14
_diffrn_reflns_limit_k_max 16
_diffrn_reflns_limit_k_min -9
_diffrn_reflns_limit_l_max 20
_diffrn_reflns_limit_l_min -21
_diffrn_reflns_number 13703
_diffrn_reflns_theta_full 25.30
_diffrn_reflns_theta_max 25.30
_diffrn_reflns_theta_min 1.56
_exptl_absorpt_coefficient_mu 13.562
_exptl_absorpt_correction_T_max 0.197
_exptl_absorpt_correction_T_min 0.14
_exptl_absorpt_correction_type multi-scan
_exptl_absorpt_process_details 'ABSCOR by T.Higashi 8 March, 1995'
_exptl_crystal_density_diffrn 2.774
_exptl_crystal_density_method 'not measured'
_exptl_crystal_description prism
_exptl_crystal_F_000 2058
_exptl_crystal_size_max 0.15
_exptl_crystal_size_mid 0.13
_exptl_crystal_size_min 0.12
_refine_diff_density_max 2.452
_refine_diff_density_min -1.592
_refine_diff_density_rms 0.288
_refine_ls_extinction_method none
_refine_ls_goodness_of_fit_ref 0.768
_refine_ls_matrix_type full
_refine_ls_number_parameters 568
_refine_ls_number_reflns 9620
_refine_ls_number_restraints 3
_refine_ls_restrained_S_all 0.769
_refine_ls_R_factor_all 0.1578
_refine_ls_R_factor_gt 0.0612
_refine_ls_shift/su_max 0.001
_refine_ls_shift/su_mean 0.000
_refine_ls_structure_factor_coef Fsqd
_refine_ls_weighting_details 'calc w=1/[\s^2^(Fo^2^)+(0.0403P)^2^+0.0000P] where P=(Fo^2^+2Fc^2^)/3'
_refine_ls_weighting_scheme calc
_refine_ls_wR_factor_gt 0.1248
_refine_ls_wR_factor_ref 0.1432
_reflns_number_gt 3682
_reflns_number_total 9620
_reflns_threshold_expression >2sigma(I)
_cod_data_source_file c1ce06037f.txt
_cod_data_source_block 2
_cod_depositor_comments
;
The following automatic conversions were performed:

'_exptl_absorpt_correction_type' value 'Multi-scan' changed to
'multi-scan' according to
/home/saulius/struct/CIF-dictionaries/cif_core.dic dictionary named
'cif_core.dic' version 2.4.1 from 2010-06-29.

Automatic conversion script
Id: cif_fix_values 1715 2011-07-08 13:25:40Z adriana 
;
_cod_original_cell_volume 2707.1(15)
_cod_original_sg_symbol_H-M P-1
_cod_database_code 7206864

loop_
_symmetry_equiv_pos_as_xyz
'x, y, z'
'-x, -y, -z'

loop_
_atom_site_label
_atom_site_type_symbol
_atom_site_fract_x
_atom_site_fract_y
_atom_site_fract_z
_atom_site_U_iso_or_equiv
_atom_site_adp_type
_atom_site_occupancy
_atom_site_symmetry_multiplicity
_atom_site_calc_flag
_atom_site_refinement_flags
Si1 Si 0.0000 0.0000 0.5000 0.037(3) Uani 1 2 d S
W1 W 0.19504(10) -0.19435(7) 0.47811(6) 0.0436(3) Uani 1 1 d .
W2 W -0.19219(11) 0.01422(9) 0.33384(7) 0.0617(4) Uani 1 1 d .
W3 W 0.29321(10) 0.05995(9) 0.50921(6) 0.0536(4) Uani 1 1 d .
W4 W 0.10031(9) 0.08504(9) 0.34721(7) 0.0493(3) Uani 1 1 d .
W5 W 0.10130(9) 0.25538(7) 0.53900(6) 0.0348(3) Uani 1 1 d .
W6 W 0.01085(9) -0.17432(7) 0.31047(6) 0.0401(3) Uani 1 1 d .
Cu1 Cu -0.0872(3) 0.3088(2) 0.11437(16) 0.0412(8) Uani 1 1 d .
Cu2 Cu 0.5318(2) 0.55440(19) 0.61623(16) 0.0345(8) Uani 1 1 d .
O1 O 0.0123(16) -0.2584(13) 0.2196(10) 0.084(7) Uani 1 1 d .
O2 O 0.0767(14) 0.2527(11) 0.6414(9) 0.052(5) Uani 1 1 d .
O3 O 0.1380(12) -0.2029(12) 0.3671(9) 0.049(5) Uani 1 1 d .
O4 O -0.2799(15) 0.0246(11) 0.2594(9) 0.057(5) Uani 1 1 d .
O5 O 0.2361(17) 0.1942(14) 0.5483(11) 0.088(6) Uiso 1 1 d .
O6 O 0.2879(13) -0.2907(12) 0.4674(10) 0.057(5) Uani 1 1 d .
O7 O 0.0969(16) 0.2087(13) 0.4244(11) 0.073(6) Uiso 1 1 d .
O8 O 0.4329(12) 0.0922(10) 0.5144(9) 0.045(5) Uani 1 1 d .
O9 O -0.0588(19) 0.0825(15) 0.3138(13) 0.105(7) Uiso 1 1 d .
O10 O 0.1473(16) 0.1222(12) 0.2733(9) 0.065(6) Uani 1 1 d .
O11 O 0.2394(15) 0.0654(13) 0.4061(9) 0.064(5) Uani 1 1 d .
O12 O 0.0564(12) -0.2696(10) 0.4833(9) 0.042(4) Uani 1 1 d .
O13 O 0.0940(19) -0.0649(15) 0.2932(13) 0.105(7) Uiso 1 1 d .
O14 O 0.2052(18) -0.1418(14) 0.5894(12) 0.096(7) Uiso 1 1 d .
O15 O 0.1412(17) 0.3796(14) 0.5581(11) 0.086(6) Uiso 1 1 d .
O16 O -0.126(2) -0.1094(16) 0.2957(13) 0.110(8) Uiso 1 1 d .
O17 O -0.2839(17) -0.0528(13) 0.3866(11) 0.086(6) Uiso 1 1 d .
O18 O 0.2828(18) -0.0780(15) 0.4761(12) 0.093(7) Uiso 1 1 d .
O19 O -0.005(2) 0.1039(19) 0.5403(15) 0.020(7) Uiso 0.50 1 d P
O20 O -0.084(2) -0.0873(17) 0.5122(14) 0.019(6) Uiso 0.50 1 d P
O21 O 0.008(2) 0.0200(18) 0.5988(15) 0.025(7) Uiso 0.50 1 d P
O22 O 0.133(2) -0.0354(19) 0.5223(15) 0.026(7) Uiso 0.50 1 d P
O23 O 0.5749(12) 1.0906(10) 0.7089(8) 0.032(4) Uiso 1 1 d .
O24 O 0.1936(12) 0.5367(9) 0.5069(8) 0.027(4) Uani 1 1 d .
O25 O -0.1489(14) 0.7766(11) 0.0290(8) 0.041(4) Uani 1 1 d .
O1W O 0.503(2) 0.2177(18) 0.9760(15) 0.025(7) Uiso 0.50 1 d P
O2W O 0.455(3) 0.119(2) 0.9432(18) 0.048(9) Uiso 0.50 1 d P
O3W O 0.456(3) 0.403(2) 0.9138(18) 0.049(9) Uiso 0.50 1 d P
C1 C -0.0545(18) 1.0949(16) 0.1090(13) 0.031(6) Uiso 1 1 d .
H1 H -0.0059 1.1207 0.1567 0.038 Uiso 1 1 calc R
C2 C -0.0874(18) 0.9907(16) 0.0850(13) 0.036(6) Uani 1 1 d .
H2 H -0.0649 0.9496 0.1177 0.043 Uiso 1 1 calc R
C3 C -0.1532(19) 0.9499(17) 0.0131(13) 0.032(6) Uiso 1 1 d .
C4 C -0.182(2) 1.0141(16) -0.0297(13) 0.049(8) Uani 1 1 d .
H4 H -0.2256 0.9887 -0.0797 0.059 Uiso 1 1 calc R
C5 C -0.150(2) 1.1176(17) -0.0019(14) 0.043(7) Uani 1 1 d .
H5 H -0.1725 1.1597 -0.0336 0.051 Uiso 1 1 calc R
C6 C -0.187(2) 0.8429(16) -0.0097(13) 0.039(7) Uani 1 1 d .
C7 C -0.2011(19) 0.6874(16) -0.0112(13) 0.029(6) Uiso 1 1 d .
C8 C -0.1697(18) 0.5929(15) 0.0106(12) 0.024(5) Uiso 1 1 d .
C9 C -0.0750(18) 0.5959(16) 0.0640(12) 0.027(5) Uiso 1 1 d .
H9 H -0.0234 0.6527 0.0825 0.032 Uiso 1 1 calc R
C10 C -0.0616(19) 0.5141(18) 0.0874(13) 0.044(7) Uani 1 1 d .
H10 H -0.0031 0.5207 0.1292 0.053 Uiso 1 1 calc R
C11 C -0.207(2) 0.4189(18) 0.0072(14) 0.043(7) Uiso 1 1 d .
H11 H -0.2533 0.3585 -0.0126 0.052 Uiso 1 1 calc R
C12 C -0.238(2) 0.4982(18) -0.0222(16) 0.060(8) Uani 1 1 d .
H12 H -0.2996 0.4914 -0.0618 0.072 Uiso 1 1 calc R
C13 C 0.024(2) 0.4739(16) 0.2667(14) 0.042(6) Uiso 1 1 d .
H13 H -0.0338 0.5120 0.2518 0.050 Uiso 1 1 calc R
C14 C 0.0865(19) 0.5090(15) 0.3421(13) 0.035(6) Uani 1 1 d .
H14 H 0.0721 0.5704 0.3778 0.042 Uiso 1 1 calc R
C15 C 0.1692(18) 0.4501(15) 0.3619(12) 0.025(5) Uiso 1 1 d .
C16 C 0.1951(17) 0.3581(15) 0.3102(12) 0.028(6) Uani 1 1 d .
H16 H 0.2538 0.3198 0.3241 0.034 Uiso 1 1 calc R
C17 C 0.127(2) 0.3280(15) 0.2369(13) 0.032(6) Uani 1 1 d .
H17 H 0.1383 0.2651 0.2017 0.039 Uiso 1 1 calc R
C18 C 0.2380(19) 0.4866(15) 0.4430(13) 0.027(5) Uiso 1 1 d .
C19 C 0.2801(18) 0.5503(14) 0.5653(12) 0.019(5) Uiso 1 1 d .
C20 C 0.163(2) 0.723(2) 0.7385(17) 0.065(8) Uiso 1 1 d .
H20 H 0.1252 0.7832 0.7517 0.078 Uiso 1 1 calc R
C21 C 0.177(2) 0.6857(17) 0.6628(15) 0.049(7) Uiso 1 1 d .
H21 H 0.1390 0.7096 0.6226 0.059 Uiso 1 1 calc R
C22 C 0.257(2) 0.6023(19) 0.6465(15) 0.048(7) Uani 1 1 d .
C23 C 0.301(2) 0.5622(19) 0.7074(15) 0.057(8) Uani 1 1 d .
H23 H 0.3505 0.5095 0.6984 0.069 Uiso 1 1 calc R
C24 C 0.265(2) 0.609(2) 0.7917(16) 0.073(10) Uani 1 1 d .
H24 H 0.2918 0.5839 0.8341 0.087 Uiso 1 1 calc R
C25 C 0.5048(18) 0.7655(16) 0.6244(13) 0.032(6) Uiso 1 1 d .
H25 H 0.4765 0.7352 0.5710 0.039 Uiso 1 1 calc R
C26 C 0.5244(18) 0.8704(15) 0.6494(13) 0.032(6) Uiso 1 1 d .
H26 H 0.5084 0.9086 0.6135 0.038 Uiso 1 1 calc R
C27 C 0.5675(19) 0.9186(15) 0.7275(13) 0.036(6) Uani 1 1 d .
C28 C 0.5858(18) 0.8537(16) 0.7769(13) 0.032(6) Uani 1 1 d .
H28 H 0.6151 0.8806 0.8305 0.038 Uiso 1 1 calc R
C29 C 0.5602(18) 0.7509(16) 0.7453(13) 0.030(6) Uani 1 1 d .
H29 H 0.5699 0.7103 0.7799 0.036 Uiso 1 1 calc R
C30 C 0.599(2) 1.0287(18) 0.7553(15) 0.046(7) Uiso 1 1 d .
C31 C 0.5045(19) 0.3538(16) 0.6372(14) 0.048(7) Uani 1 1 d D
H31 H 0.4451 0.3474 0.5960 0.057 Uiso 1 1 calc R
C32 C 0.535(2) 0.270(2) 0.6608(16) 0.067(9) Uiso 1 1 d D
H32 H 0.4997 0.2067 0.6303 0.080 Uiso 1 1 calc R
C33 C 0.611(2) 0.2695(17) 0.7248(15) 0.056(8) Uani 1 1 d D
C34 C 0.664(2) 0.3677(17) 0.7646(14) 0.045(7) Uiso 1 1 d D
H34 H 0.7144 0.3788 0.8113 0.054 Uiso 1 1 calc R
C35 C 0.637(2) 0.4470(16) 0.7321(14) 0.040(7) Uani 1 1 d D
H35 H 0.6794 0.5089 0.7551 0.048 Uiso 1 1 calc R
C36 C 0.625(2) 0.1834(17) 0.7541(13) 0.038(6) Uani 1 1 d .
N1 N 0.6620(17) 0.0793(14) 0.8249(11) 0.046(5) Uiso 1 1 d .
N2 N 0.6792(19) 0.1794(13) 0.8241(12) 0.057(7) Uani 1 1 d .
N3 N 0.5580(15) 0.4435(13) 0.6719(9) 0.028(5) Uani 1 1 d .
N4 N 0.5235(14) 0.7053(12) 0.6708(10) 0.026(4) Uani 1 1 d D
N5 N 0.199(2) 0.6809(16) 0.8018(13) 0.057(7) Uiso 1 1 d .
N6 N 0.3727(15) 0.5159(12) 0.5438(10) 0.030(5) Uiso 1 1 d .
N7 N 0.3524(16) 0.4709(11) 0.4609(9) 0.031(5) Uani 1 1 d .
N8 N 0.0470(17) 0.3846(14) 0.2138(11) 0.041(5) Uiso 1 1 d .
N9 N -0.1196(16) 0.4192(13) 0.0606(10) 0.035(5) Uani 1 1 d .
N10 N -0.2772(18) 0.6968(14) -0.0706(12) 0.057(6) Uani 1 1 d .
N11 N -0.2667(17) 0.7967(15) -0.0733(11) 0.044(5) Uiso 1 1 d .
N12 N -0.0878(15) 1.1587(12) 0.0683(10) 0.028(5) Uani 1 1 d .

loop_
_atom_site_aniso_label
_atom_site_aniso_U_11
_atom_site_aniso_U_22
_atom_site_aniso_U_33
_atom_site_aniso_U_23
_atom_site_aniso_U_13
_atom_site_aniso_U_12
Si1 0.042(7) 0.044(7) 0.023(6) 0.014(5) -0.013(5) -0.005(5)
W1 0.0726(9) 0.0232(6) 0.0340(7) 0.0077(5) 0.0056(6) -0.0040(6)
W2 0.0759(10) 0.0602(9) 0.0459(8) 0.0333(6) -0.0375(7) -0.0335(7)
W3 0.0476(8) 0.0736(9) 0.0313(7) 0.0091(6) -0.0031(6) -0.0382(7)
W4 0.0365(7) 0.0703(9) 0.0549(8) 0.0457(7) -0.0042(6) -0.0091(6)
W5 0.0389(7) 0.0232(6) 0.0390(7) 0.0049(5) 0.0049(5) -0.0077(5)
W6 0.0482(8) 0.0248(6) 0.0392(7) 0.0033(5) -0.0096(6) -0.0035(5)
Cu1 0.063(2) 0.0288(18) 0.0321(18) 0.0091(14) 0.0068(16) 0.0008(15)
Cu2 0.041(2) 0.0267(17) 0.0334(18) 0.0066(13) 0.0015(15) -0.0010(14)
O1 0.082(16) 0.082(14) 0.065(14) -0.029(11) 0.047(12) -0.030(11)
O2 0.046(12) 0.071(12) 0.049(11) 0.035(9) 0.008(9) 0.010(9)
O3 0.026(10) 0.077(12) 0.062(12) 0.044(10) 0.010(9) 0.004(9)
O4 0.081(15) 0.047(11) 0.039(11) 0.009(8) -0.001(10) 0.032(10)
O6 0.020(10) 0.071(12) 0.103(15) 0.057(11) 0.010(10) 0.023(9)
O8 0.037(11) 0.020(9) 0.061(12) -0.006(8) -0.020(9) -0.008(7)
O10 0.105(17) 0.066(12) 0.023(10) 0.012(9) 0.008(10) -0.030(11)
O11 0.062(14) 0.097(14) 0.031(11) 0.013(10) 0.008(10) 0.035(11)
O12 0.036(11) 0.047(10) 0.051(11) 0.022(8) 0.014(9) 0.031(8)
O24 0.044(11) 0.020(8) 0.018(9) 0.008(6) 0.002(8) -0.003(7)
O25 0.059(12) 0.023(9) 0.033(10) 0.007(8) -0.021(9) -0.004(8)
C2 0.035(16) 0.030(14) 0.050(17) 0.023(12) 0.007(13) 0.009(11)
C4 0.10(2) 0.019(14) 0.027(15) 0.015(11) -0.027(14) 0.002(14)
C5 0.07(2) 0.037(16) 0.034(16) 0.022(13) 0.012(15) 0.016(14)
C6 0.063(19) 0.025(14) 0.021(14) -0.008(11) 0.002(13) 0.028(13)
C10 0.031(16) 0.053(18) 0.039(16) 0.010(13) -0.019(12) -0.013(13)
C12 0.045(19) 0.061(19) 0.08(2) 0.048(16) -0.011(16) -0.015(15)
C14 0.039(16) 0.015(12) 0.039(15) -0.005(11) -0.010(12) 0.019(11)
C16 0.011(13) 0.034(14) 0.036(15) 0.001(11) 0.012(11) 0.003(10)
C17 0.059(18) 0.012(12) 0.026(14) 0.004(10) 0.008(13) -0.003(12)
C22 0.037(17) 0.070(19) 0.040(17) 0.034(15) -0.026(13) -0.023(14)
C23 0.037(18) 0.08(2) 0.037(18) -0.007(15) 0.006(15) 0.014(15)
C24 0.035(19) 0.13(3) 0.06(2) 0.045(19) -0.012(16) -0.032(19)
C27 0.046(17) 0.016(13) 0.034(15) 0.004(11) -0.025(12) -0.017(11)
C28 0.031(15) 0.025(14) 0.034(15) 0.009(11) -0.017(12) -0.006(11)
C29 0.032(15) 0.031(14) 0.030(15) 0.018(12) -0.005(12) -0.004(11)
C31 0.052(18) 0.020(14) 0.062(19) 0.014(13) -0.029(15) -0.001(13)
C33 0.08(2) 0.027(15) 0.058(19) 0.016(14) -0.018(16) -0.016(14)
C35 0.038(17) 0.020(14) 0.056(18) 0.003(12) 0.006(14) -0.011(12)
C36 0.061(19) 0.032(15) 0.014(13) 0.010(11) -0.019(12) -0.008(13)
N2 0.10(2) 0.020(12) 0.050(15) 0.018(10) -0.021(13) -0.013(11)
N3 0.024(12) 0.043(13) 0.007(10) -0.002(9) -0.009(9) 0.001(9)
N4 0.027(12) 0.032(11) 0.020(11) 0.011(9) -0.007(9) 0.003(9)
N7 0.053(14) 0.017(10) 0.016(11) -0.003(8) -0.003(10) 0.001(9)
N9 0.049(14) 0.030(12) 0.021(11) 0.005(9) -0.009(10) -0.003(10)
N10 0.070(17) 0.029(13) 0.061(16) 0.009(11) -0.013(13) -0.024(11)
N12 0.034(12) 0.022(11) 0.028(12) 0.012(9) -0.004(10) -0.001(9)

loop_
_atom_type_symbol
_atom_type_description
_atom_type_scat_dispersion_real
_atom_type_scat_dispersion_imag
_atom_type_scat_source
C C 0.0033 0.0016 'International Tables Vol C Tables 4.2.6.8 and 6.1.1.4'
H H 0.0000 0.0000 'International Tables Vol C Tables 4.2.6.8 and 6.1.1.4'
N N 0.0061 0.0033 'International Tables Vol C Tables 4.2.6.8 and 6.1.1.4'
O O 0.0106 0.0060 'International Tables Vol C Tables 4.2.6.8 and 6.1.1.4'
Si Si 0.0817 0.0704 'International Tables Vol C Tables 4.2.6.8 and 6.1.1.4'
Cu Cu 0.3201 1.2651 'International Tables Vol C Tables 4.2.6.8 and 6.1.1.4'
W W -0.8490 6.8722 'International Tables Vol C Tables 4.2.6.8 and 6.1.1.4'

loop_
_geom_angle_atom_site_label_1
_geom_angle_atom_site_label_2
_geom_angle_atom_site_label_3
_geom_angle
_geom_angle_site_symmetry_1
_geom_angle_site_symmetry_3
O19 Si1 O19 180.0(10) . 2_556
O19 Si1 O20 122.3(12) . .
O19 Si1 O20 57.7(12) 2_556 .
O19 Si1 O20 57.7(12) . 2_556
O19 Si1 O20 122.3(12) 2_556 2_556
O20 Si1 O20 180.0(18) . 2_556
O19 Si1 O21 68.1(13) . .
O19 Si1 O21 111.9(13) 2_556 .
O20 Si1 O21 74.0(12) . .
O20 Si1 O21 106.0(12) 2_556 .
O19 Si1 O21 111.9(13) . 2_556
O19 Si1 O21 68.1(13) 2_556 2_556
O20 Si1 O21 106.0(12) . 2_556
O20 Si1 O21 74.0(12) 2_556 2_556
O21 Si1 O21 180.000(2) . 2_556
O19 Si1 O22 108.4(13) . .
O19 Si1 O22 71.6(13) 2_556 .
O20 Si1 O22 104.9(12) . .
O20 Si1 O22 75.1(12) 2_556 .
O21 Si1 O22 78.9(12) . .
O21 Si1 O22 101.1(12) 2_556 .
O19 Si1 O22 71.6(13) . 2_556
O19 Si1 O22 108.4(13) 2_556 2_556
O20 Si1 O22 75.1(12) . 2_556
O20 Si1 O22 104.9(12) 2_556 2_556
O21 Si1 O22 101.1(12) . 2_556
O21 Si1 O22 78.9(12) 2_556 2_556
O22 Si1 O22 180.0(18) . 2_556
O6 W1 O14 102.6(9) . .
O6 W1 O18 105.0(8) . .
O14 W1 O18 89.2(8) . .
O6 W1 O12 100.0(6) . .
O14 W1 O12 86.4(8) . .
O18 W1 O12 155.0(8) . .
O6 W1 O3 102.2(7) . .
O14 W1 O3 155.2(8) . .
O18 W1 O3 84.9(7) . .
O12 W1 O3 88.8(6) . .
O6 W1 O22 158.1(9) . .
O14 W1 O22 64.6(9) . .
O18 W1 O22 59.3(9) . .
O12 W1 O22 96.9(7) . .
O3 W1 O22 91.9(8) . .
O4 W2 O16 104.9(9) . .
O4 W2 O17 102.6(9) . .
O16 W2 O17 88.2(8) . .
O4 W2 O14 101.0(8) . 2_556
O16 W2 O14 153.8(10) . 2_556
O17 W2 O14 90.3(8) . 2_556
O4 W2 O9 98.6(9) . .
O16 W2 O9 87.7(9) . .
O17 W2 O9 158.7(9) . .
O14 W2 O9 84.2(8) 2_556 .
O4 W2 O21 155.4(8) . 2_556
O16 W2 O21 59.4(9) . 2_556
O17 W2 O21 95.9(8) . 2_556
O14 W2 O21 94.8(9) 2_556 2_556
O9 W2 O21 64.2(9) . 2_556
O4 W2 O22 153.2(8) . 2_556
O16 W2 O22 97.0(9) . 2_556
O17 W2 O22 62.1(8) . 2_556
O14 W2 O22 59.7(9) 2_556 2_556
O9 W2 O22 97.7(9) . 2_556
O21 W2 O22 51.2(8) 2_556 2_556
O8 W3 O18 104.4(8) . .
O8 W3 O11 100.6(8) . .
O18 W3 O11 90.8(8) . .
O8 W3 O17 101.9(8) . 2_556
O18 W3 O17 88.5(8) . 2_556
O11 W3 O17 156.9(8) . 2_556
O8 W3 O5 100.4(7) . .
O18 W3 O5 154.9(9) . .
O11 W3 O5 87.5(8) . .
O17 W3 O5 83.5(8) 2_556 .
O8 W3 O22 156.9(8) . .
O18 W3 O22 58.3(9) . .
O11 W3 O22 95.2(8) . .
O17 W3 O22 65.0(9) 2_556 .
O5 W3 O22 96.9(8) . .
O8 W3 O20 154.3(7) . 2_556
O18 W3 O20 97.8(9) . 2_556
O11 W3 O20 66.1(7) . 2_556
O17 W3 O20 91.1(8) 2_556 2_556
O5 W3 O20 58.8(8) . 2_556
O22 W3 O20 48.6(8) . 2_556
O10 W4 O7 102.1(7) . .
O10 W4 O11 101.5(8) . .
O7 W4 O11 87.4(8) . .
O10 W4 O9 98.6(9) . .
O7 W4 O9 91.5(8) . .
O11 W4 O9 159.7(8) . .
O10 W4 O13 96.2(8) . .
O7 W4 O13 161.5(8) . .
O11 W4 O13 86.2(8) . .
O9 W4 O13 88.5(9) . .
O10 W4 O21 154.8(8) . 2_556
O7 W4 O21 99.1(8) . 2_556
O11 W4 O21 93.1(8) . 2_556
O9 W4 O21 67.1(9) . 2_556
O13 W4 O21 64.0(8) . 2_556
O10 W4 O20 157.4(7) . 2_556
O7 W4 O20 60.1(7) . 2_556
O11 W4 O20 66.2(7) . 2_556
O9 W4 O20 95.8(9) . 2_556
O13 W4 O20 101.5(8) . 2_556
O21 W4 O20 47.8(8) 2_556 2_556
O15 W5 O5 103.9(9) . .
O15 W5 O2 99.6(8) . .
O5 W5 O2 91.3(8) . .
O15 W5 O12 96.2(8) . 2_556
O5 W5 O12 159.8(7) . 2_556
O2 W5 O12 87.7(7) . 2_556
O15 W5 O7 101.4(8) . .
O5 W5 O7 88.3(8) . .
O2 W5 O7 158.5(7) . .
O12 W5 O7 85.3(7) 2_556 .
O15 W5 O20 163.2(9) . 2_556
O5 W5 O20 66.8(9) . 2_556
O2 W5 O20 94.8(8) . 2_556
O12 W5 O20 93.2(8) 2_556 2_556
O7 W5 O20 65.4(8) . 2_556
O15 W5 O19 159.9(9) . .
O5 W5 O19 91.4(8) . .
O2 W5 O19 66.5(7) . .
O12 W5 O19 69.8(7) 2_556 .
O7 W5 O19 92.1(8) . .
O20 W5 O19 36.8(8) 2_556 .
O1 W6 O3 101.9(9) . .
O1 W6 O13 97.3(8) . .
O3 W6 O13 89.3(8) . .
O1 W6 O16 102.4(10) . .
O3 W6 O16 155.5(8) . .
O13 W6 O16 90.1(9) . .
O1 W6 O2 100.8(7) . 2_556
O3 W6 O2 88.5(6) . 2_556
O13 W6 O2 161.8(8) . 2_556
O16 W6 O2 84.4(8) . 2_556
O1 W6 O21 157.2(10) . 2_556
O3 W6 O21 94.6(8) . 2_556
O13 W6 O21 67.0(9) . 2_556
O16 W6 O21 62.9(9) . 2_556
O2 W6 O21 95.2(8) 2_556 2_556
N12 Cu1 N9 130.2(7) 1_545 .
N12 Cu1 N5 101.2(8) 1_545 2_566
N9 Cu1 N5 108.0(8) . 2_566
N12 Cu1 N8 118.2(7) 1_545 .
N9 Cu1 N8 102.5(7) . .
N5 Cu1 N8 88.1(8) 2_566 .
N4 Cu2 N7 112.1(6) . 2_666
N4 Cu2 N3 125.7(7) . .
N7 Cu2 N3 103.0(7) 2_666 .
N4 Cu2 N6 102.7(7) . .
N7 Cu2 N6 105.0(6) 2_666 .
N3 Cu2 N6 106.7(7) . .
W5 O2 W6 138.8(9) . 2_556
W6 O3 W1 138.4(8) . .
W5 O5 W3 137.8(11) . .
W4 O7 W5 137.2(10) . .
W4 O9 W2 134.6(12) . .
W3 O11 W4 138.5(9) . .
W5 O12 W1 135.7(8) 2_556 .
W6 O13 W4 130.5(11) . .
W1 O14 W2 138.3(11) . 2_556
W2 O16 W6 141.1(13) . .
W3 O17 W2 138.7(11) 2_556 .
W3 O18 W1 143.1(12) . .
Si1 O19 O20 68.2(14) . 2_556
Si1 O19 O21 63.4(13) . .
O20 O19 O21 110(2) 2_556 .
Si1 O19 W5 132.9(14) . .
O20 O19 W5 64.7(13) 2_556 .
O21 O19 W5 134.8(16) . .
O19 O20 Si1 54.1(13) 2_556 .
O19 O20 W5 78.5(14) 2_556 2_556
Si1 O20 W5 132.7(13) . 2_556
O19 O20 W4 137.4(18) 2_556 2_556
Si1 O20 W4 117.0(12) . 2_556
W5 O20 W4 96.7(8) 2_556 2_556
O19 O20 W3 133.3(17) 2_556 2_556
Si1 O20 W3 115.5(12) . 2_556
W5 O20 W3 95.9(9) 2_556 2_556
W4 O20 W3 89.2(7) 2_556 2_556
Si1 O21 O19 48.4(11) . .
Si1 O21 W6 125.2(13) . 2_556
O19 O21 W6 77.0(12) . 2_556
Si1 O21 W4 121.2(13) . 2_556
O19 O21 W4 142.6(17) . 2_556
W6 O21 W4 98.3(9) 2_556 2_556
Si1 O21 W2 115.4(12) . 2_556
O19 O21 W2 123.2(15) . 2_556
W6 O21 W2 95.9(9) 2_556 2_556
W4 O21 W2 94.1(9) 2_556 2_556
Si1 O22 W1 126.0(13) . .
Si1 O22 W3 120.7(13) . .
W1 O22 W3 98.6(10) . .
Si1 O22 W2 114.5(12) . 2_556
W1 O22 W2 96.3(10) . 2_556
W3 O22 W2 93.9(9) . 2_556
C30 O23 C36 103.8(18) . 1_565
C18 O24 C19 103.1(17) . .
C7 O25 C6 106.1(19) . .
N12 C1 C2 124(2) . .
C3 C2 C1 119(2) . .
C4 C3 C2 117(2) . .
C4 C3 C6 125(2) . .
C2 C3 C6 118(2) . .
C3 C4 C5 122(2) . .
N12 C5 C4 122(2) . .
O25 C6 N11 111(2) . .
O25 C6 C3 126(2) . .
N11 C6 C3 123(2) . .
O25 C7 N10 110.9(19) . .
O25 C7 C8 121(2) . .
N10 C7 C8 129(2) . .
C9 C8 C12 119(2) . .
C9 C8 C7 119.6(19) . .
C12 C8 C7 122(2) . .
C10 C9 C8 116(2) . .
C9 C10 N9 131(2) . .
N9 C11 C12 126(2) . .
C11 C12 C8 117(2) . .
N8 C13 C14 121(2) . .
C15 C14 C13 117(2) . .
C14 C15 C16 124(2) . .
C14 C15 C18 118.3(19) . .
C16 C15 C18 118(2) . .
C17 C16 C15 115(2) . .
N8 C17 C16 123(2) . .
O24 C18 N7 112.2(18) . .
O24 C18 C15 122(2) . .
N7 C18 C15 125.3(19) . .
N6 C19 O24 115.4(19) . .
N6 C19 C22 128(2) . .
O24 C19 C22 116.8(19) . .
C21 C20 N5 127(3) . .
C20 C21 C22 115(3) . .
C23 C22 C19 117(2) . .
C23 C22 C21 120(2) . .
C19 C22 C21 122(2) . .
C22 C23 C24 118(2) . .
N5 C24 C23 120(3) . .
N4 C25 C26 125(2) . .
C27 C26 C25 120(2) . .
C26 C27 C28 115.3(19) . .
C26 C27 C30 122(2) . .
C28 C27 C30 123(2) . .
C29 C28 C27 119(2) . .
N4 C29 C28 125(2) . .
O23 C30 N1 111(2) . 1_565
O23 C30 C27 122(2) . .
N1 C30 C27 126(2) 1_565 .
N3 C31 C32 121(3) . .
C33 C32 C31 126(3) . .
C32 C33 C36 123(2) . .
C32 C33 C34 112(2) . .
C36 C33 C34 124(2) . .
C35 C34 C33 118(2) . .
N3 C35 C34 126(2) . .
N2 C36 O23 112.4(19) . 1_545
N2 C36 C33 128(2) . .
O23 C36 C33 119(2) 1_545 .
C30 N1 N2 107(2) 1_545 .
C36 N2 N1 105.2(18) . .
C31 N3 C35 116(2) . .
C31 N3 Cu2 117.2(15) . .
C35 N3 Cu2 126.2(15) . .
C29 N4 C25 115.8(19) . .
C29 N4 Cu2 125.4(15) . .
C25 N4 Cu2 116.8(15) . .
C24 N5 C20 120(2) . .
C24 N5 Cu1 118.2(19) . 2_566
C20 N5 Cu1 115.5(19) . 2_566
C19 N6 N7 107.1(18) . .
C19 N6 Cu2 124.0(15) . .
N7 N6 Cu2 127.3(13) . .
C18 N7 N6 102.2(16) . .
C18 N7 Cu2 126.1(14) . 2_666
N6 N7 Cu2 127.4(14) . 2_666
C17 N8 C13 119(2) . .
C17 N8 Cu1 118.5(15) . .
C13 N8 Cu1 118.3(16) . .
C11 N9 C10 111(2) . .
C11 N9 Cu1 126.0(16) . .
C10 N9 Cu1 122.0(16) . .
C7 N10 N11 107.6(18) . .
C6 N11 N10 104.1(19) . .
C1 N12 C5 116.0(19) . .
C1 N12 Cu1 124.4(16) . 1_565
C5 N12 Cu1 117.5(15) . 1_565

loop_
_geom_bond_atom_site_label_1
_geom_bond_atom_site_label_2
_geom_bond_distance
_geom_bond_site_symmetry_2
Si1 O19 1.40(2) .
Si1 O19 1.40(2) 2_556
Si1 O20 1.61(2) .
Si1 O20 1.61(2) 2_556
Si1 O21 1.68(3) .
Si1 O21 1.68(3) 2_556
Si1 O22 1.69(3) .
Si1 O22 1.69(3) 2_556
W1 O6 1.721(15) .
W1 O14 1.88(2) .
W1 O18 1.885(19) .
W1 O12 1.940(15) .
W1 O3 1.957(16) .
W1 O22 2.26(3) .
W2 O4 1.609(16) .
W2 O16 1.86(2) .
W2 O17 1.886(18) .
W2 O14 1.905(19) 2_556
W2 O9 1.93(2) .
W2 O21 2.47(3) 2_556
W2 O22 2.48(3) 2_556
W3 O8 1.688(14) .
W3 O18 1.801(19) .
W3 O11 1.870(16) .
W3 O17 1.882(19) 2_556
W3 O5 1.938(19) .
W3 O22 2.35(2) .
W3 O20 2.52(2) 2_556
W4 O10 1.672(14) .
W4 O7 1.852(17) .
W4 O11 1.903(17) .
W4 O9 1.90(2) .
W4 O13 1.99(2) .
W4 O21 2.36(2) 2_556
W4 O20 2.50(2) 2_556
W5 O15 1.673(18) .
W5 O5 1.83(2) .
W5 O2 1.874(14) .
W5 O12 1.889(15) 2_556
W5 O7 1.933(18) .
W5 O20 2.21(2) 2_556
W5 O19 2.39(2) .
W6 O1 1.691(15) .
W6 O3 1.814(16) .
W6 O13 1.88(2) .
W6 O16 1.89(2) .
W6 O2 1.899(14) 2_556
W6 O21 2.29(2) 2_556
Cu1 N12 1.979(16) 1_545
Cu1 N9 2.010(17) .
Cu1 N5 2.09(2) 2_566
Cu1 N8 2.21(2) .
Cu2 N4 2.023(16) .
Cu2 N7 2.021(17) 2_666
Cu2 N3 2.029(18) .
Cu2 N6 2.105(18) .
O2 W6 1.899(14) 2_556
O12 W5 1.889(14) 2_556
O14 W2 1.905(19) 2_556
O17 W3 1.882(19) 2_556
O19 O20 1.46(3) 2_556
O19 O21 1.74(3) .
O20 O19 1.46(3) 2_556
O20 W5 2.21(2) 2_556
O20 W4 2.50(2) 2_556
O20 W3 2.52(2) 2_556
O21 W6 2.29(2) 2_556
O21 W4 2.36(2) 2_556
O21 W2 2.47(3) 2_556
O22 W2 2.48(3) 2_556
O23 C30 1.34(3) .
O23 C36 1.36(2) 1_565
O24 C18 1.32(2) .
O24 C19 1.33(2) .
O25 C7 1.32(2) .
O25 C6 1.33(2) .
O1W O2W 1.39(3) .
C1 N12 1.31(2) .
C1 C2 1.39(2) .
C2 C3 1.36(3) .
C3 C4 1.33(3) .
C3 C6 1.43(3) .
C4 C5 1.38(3) .
C5 N12 1.32(3) .
C6 N11 1.36(3) .
C7 N10 1.33(3) .
C7 C8 1.48(3) .
C8 C9 1.36(3) .
C8 C12 1.44(3) .
C9 C10 1.30(3) .
C10 N9 1.38(2) .
C11 N9 1.31(3) .
C11 C12 1.36(3) .
C13 N8 1.37(2) .
C13 C14 1.38(3) .
C14 C15 1.35(3) .
C15 C16 1.40(2) .
C15 C18 1.50(3) .
C16 C17 1.38(3) .
C17 N8 1.33(3) .
C18 N7 1.39(3) .
C19 N6 1.27(2) .
C19 C22 1.47(3) .
C20 C21 1.32(3) .
C20 N5 1.42(3) .
C21 C22 1.49(3) .
C22 C23 1.39(3) .
C23 C24 1.56(3) .
C24 N5 1.26(3) .
C25 N4 1.32(2) .
C25 C26 1.38(2) .
C26 C27 1.37(3) .
C27 C28 1.41(3) .
C27 C30 1.47(3) .
C28 C29 1.37(2) .
C29 N4 1.30(2) .
C30 N1 1.35(3) 1_565
C31 N3 1.31(2) .
C31 C32 1.37(3) .
C32 C33 1.36(3) .
C33 C36 1.41(3) .
C33 C34 1.41(3) .
C34 C35 1.38(3) .
C35 N3 1.31(3) .
C36 N2 1.34(3) .
C36 O23 1.36(2) 1_545
N1 C30 1.35(3) 1_545
N1 N2 1.38(2) .
N5 Cu1 2.09(2) 2_566
N6 N7 1.41(2) .
N7 Cu2 2.021(17) 2_666
N10 N11 1.38(2) .
N12 Cu1 1.979(16) 1_565
